data_1510555
loop_
_publ_author_name
'Palenzona, A.'

_publ_section_title
;
 The phase diagram of the Eu-Au system
;
_journal_name_full 'Journal of the Less-Common Metals'
_journal_page_first 135
_journal_page_last 140
_journal_paper_doi 10.1016/0022-5088(84)90059-6
_journal_volume 100
_journal_year 1984
_chemical_formula_sum 'Au5 Eu'
_space_group_IT_number 191
_symmetry_space_group_name_Hall '-P 6 2'
_symmetry_space_group_name_H-M 'P 6/m m m'
_cell_angle_alpha 90
_cell_angle_beta 90
_cell_angle_gamma 120
_cell_formula_units_Z 1
_cell_length_a 5.576
_cell_length_b 5.576
_cell_length_c 4.575
_cell_volume 123.188
_citation_journal_id_ASTM JCOMAH
_cod_data_source_file gold_658.cif
_cod_data_source_block Au5Eu1
_cod_original_cell_volume 123.1877
_cod_original_formula_sum 'Au5 Eu1'
_cod_database_code 1510555

loop_
_symmetry_equiv_pos_as_xyz
x,y,z
x-y,x,z
-y,x-y,z
-x,-y,z
-x+y,-x,z
y,-x+y,z
-y,-x,-z
x-y,-y,-z
x,x-y,-z
y,x,-z
-x+y,y,-z
-x,-x+y,-z
-x,-y,-z
-x+y,-x,-z
y,-x+y,-z
x,y,-z
x-y,x,-z
-y,x-y,-z
y,x,z
-x+y,y,z
-x,-x+y,z
-y,-x,z
x-y,-y,z
x,x-y,z

loop_
_atom_site_label
_atom_site_type_symbol
_atom_site_fract_x
_atom_site_fract_y
_atom_site_fract_z
_atom_site_occupancy
_atom_site_U_iso_or_equiv
Au1 Au 0.3333 0.6667 0 1 0.0
Eu1 Eu 0 0 0 1 0.0
Au2 Au 0.5 0 0.5 1 0.0
